data_1540561
loop_
_publ_author_name
'Luo, Ming'
'Zhu, Congqing'
'Chen, Lina'
'Zhang, Hong'
'Xia, Haiping'

_publ_section_title
;
 Halogenation of carbyne complexes: isolation of unsaturated
 metallaiodirenium ion and metallabromirenium ion
;
_journal_issue 3
_journal_name_full 'Chem. Sci.'
_journal_page_first 1815
_journal_paper_doi 10.1039/C5SC03963K
_journal_volume 7
_journal_year 2016
_chemical_formula_moiety 'C63 H51 Br2 O2 Os P3, 2(Br3), C H2 Cl2'
_chemical_formula_sum 'C64 H53 Br8 Cl2 O2 Os P3'
_chemical_formula_weight 1847.35
_space_group_crystal_system monoclinic
_space_group_IT_number 14
_space_group_name_Hall '-P 2ybc'
_space_group_name_H-M_alt 'P 1 21/c 1'
_symmetry_space_group_name_Hall '-P 2ybc'
_symmetry_space_group_name_H-M 'P 1 21/c 1'
_atom_sites_solution_hydrogens geom
_atom_sites_solution_primary heavy
_audit_creation_date 2015-07-27
_audit_creation_method
;
Olex2 1.2
(compiled 2015.01.26 svn.r3150 for OlexSys, GUI svn.r4998)
;
_audit_update_record
;
2015-07-27 deposited with the CCDC.
2015-11-18 downloaded from the CCDC.
;
_cell_angle_alpha 90
_cell_angle_beta 102.857(2)
_cell_angle_gamma 90
_cell_formula_units_Z 4
_cell_length_a 13.0217(3)
_cell_length_b 22.2992(5)
_cell_length_c 23.1406(5)
_cell_measurement_reflns_used 6797
_cell_measurement_temperature 123(2)
_cell_measurement_theta_max 28.9618
_cell_measurement_theta_min 2.8020
_cell_volume 6551.0(3)
_computing_molecular_graphics 'Olex2 (Dolomanov et al., 2009)'
_computing_publication_material 'Olex2 (Dolomanov et al., 2009)'
_computing_structure_refinement 'ShelXL (Sheldrick, 2008)'
_computing_structure_solution 'ShelXS (Sheldrick, 2008)'
_diffrn_ambient_temperature 123(2)
_diffrn_measured_fraction_theta_full 0.973
_diffrn_measured_fraction_theta_max 0.999
_diffrn_measurement_device_type 'multiwire proportional'
_diffrn_measurement_method 'phi and omega scans'
_diffrn_radiation_monochromator graphite
_diffrn_radiation_type MoK\a
_diffrn_radiation_wavelength 0.71073
_diffrn_reflns_av_R_equivalents 0.0581
_diffrn_reflns_av_unetI/netI 0.0823
_diffrn_reflns_Laue_measured_fraction_full 0.973
_diffrn_reflns_Laue_measured_fraction_max 0.999
_diffrn_reflns_limit_h_max 12
_diffrn_reflns_limit_h_min -15
_diffrn_reflns_limit_k_max 23
_diffrn_reflns_limit_k_min -26
_diffrn_reflns_limit_l_max 27
_diffrn_reflns_limit_l_min -24
_diffrn_reflns_number 28371
_diffrn_reflns_point_group_measured_fraction_full 0.973
_diffrn_reflns_point_group_measured_fraction_max 0.999
_diffrn_reflns_theta_full 25.242
_diffrn_reflns_theta_max 25.000
_diffrn_reflns_theta_min 2.808
_exptl_absorpt_coefficient_mu 7.023
_exptl_absorpt_correction_T_max 0.509
_exptl_absorpt_correction_T_min 0.308
_exptl_absorpt_correction_type multi-scan
_exptl_crystal_colour 'dull reddish red'
_exptl_crystal_colour_lustre dull
_exptl_crystal_colour_modifier reddish
_exptl_crystal_colour_primary red
_exptl_crystal_density_diffrn 1.873
_exptl_crystal_description block
_exptl_crystal_F_000 3552
_exptl_crystal_size_max 0.2
_exptl_crystal_size_mid 0.15
_exptl_crystal_size_min 0.1
_refine_diff_density_max 2.077
_refine_diff_density_min -1.873
_refine_diff_density_rms 0.198
_refine_ls_extinction_method none
_refine_ls_goodness_of_fit_ref 1.062
_refine_ls_hydrogen_treatment constr
_refine_ls_matrix_type full
_refine_ls_number_parameters 808
_refine_ls_number_reflns 11541
_refine_ls_number_restraints 37
_refine_ls_restrained_S_all 1.065
_refine_ls_R_factor_all 0.0937
_refine_ls_R_factor_gt 0.0670
_refine_ls_shift/su_max 0.002
_refine_ls_shift/su_mean 0.000
_refine_ls_structure_factor_coef Fsqd
_refine_ls_weighting_details 'w=1/[\s^2^(Fo^2^)+(0.0651P)^2^+79.1289P] where P=(Fo^2^+2Fc^2^)/3'
_refine_ls_weighting_scheme calc
_refine_ls_wR_factor_gt 0.1555
_refine_ls_wR_factor_ref 0.1669
_reflns_Friedel_coverage 0.000
_reflns_number_gt 8788
_reflns_number_total 11541
_reflns_threshold_expression 'I > 2\s(I)'
_cod_data_source_file c5sc03963k2.cif
_cod_data_source_block 1
_cod_depositor_comments 'Adding full bibliography for 1540560--1540561.cif.'
_cod_database_code 1540561
_shelxl_version_number 2013-4
_shelx_space_group_comment
;
The symmetry employed for this shelxl refinement is uniquely defined
by the following loop, which should always be used as a source of
symmetry information in preference to the above space-group names.
They are only intended as comments.
;
_olex2_refinement_description
;
1. Fixed Uiso
 At 1.2 times of:
  All C(H) groups, All C(H,H) groups
 At 1.5 times of:
  All C(H,H,H) groups
2. Shared sites
{C1D, C3D}
{Cl1D, Cl6D}
3. Restrained distances
 Cl5D-Cl6D
 2.79 with sigma of 0.02
4. Uiso/Uaniso restraints and constraints
Uanis(Cl3D) \\sim Ueq: with sigma of 0.01 and sigma for terminal atoms of 0.02
Uanis(Cl4D) \\sim Ueq, Uanis(C2D) \\sim Ueq, Uanis(Cl2D) \\sim Ueq: with sigma
of 0.005 and sigma for terminal atoms of 0.01
Uanis(C1D) \\sim Ueq: with sigma of 0.01 and sigma for terminal atoms of 0.02
Uanis(Cl1D) \\sim Ueq: with sigma of 0.005 and sigma for terminal atoms of 0.005
Uanis(C1D) = Uanis(C3D)
Uanis(Cl1D) = Uanis(Cl6D)
5. Others
 Fixed Sof: Cl1D(0.5) Cl6D(0.25) Br2B(0.25) Br2A(0.25) Br4A(0.25) Br4B(0.25)
 Cl2D(0.5) C1D(0.5) H1DA(0.5) H1DB(0.5) C3D(0.25) H3DA(0.25) H3DB(0.25)
 Br2C(0.25) Cl3D(0.25) Cl4D(0.25) C2D(0.25) H2DA(0.25) H2DB(0.25) Br5(0.125)
 Br6(0.125) Cl5D(0.25)
6.a Secondary CH2 refined with riding coordinates:
 C1D(H1DA,H1DB), C3D(H3DA,H3DB), C2D(H2DA,H2DB)
6.b Me refined with riding coordinates:
 C9(H9A,H9B,H9C)
6.c Aromatic/amide H refined with riding coordinates:
 C50P(H50P), C3(H3), C36P(H36P), C1(H1), C20P(H20P), C54P(H54P), C5(H5),
 C30P(H30P), C44P(H44P), C48P(H48P), C46P(H46P), C6P(H6P), C15P(H15P),
 C42P(H42P), C45P(H45P), C47P(H47P), C53P(H53P), C46(H46), C41P(H41P),
 C40P(H40P), C28P(H28P), C14P(H14P), C34P(H34P), C21P(H21P), C11P(H11P),
 C35P(H35P), C29P(H29P), C12P(H12P), C3P(H3P), C51P(H51P), C18P(H18P), C2P(H2P),
  C32P(H32P), C16P(H16P), C52P(H52P), C9P(H9P), C38P(H38P), C33P(H33P),
 C24P(H24P), C39P(H39P), C22P(H22P), C10P(H10P), C17P(H17P), C26P(H26P),
 C27P(H27P), C23P(H23P), C5P(H5P), C4P(H4P)
;
_olex2_submission_special_instructions 'No special instructions were received'

loop_
_space_group_symop_operation_xyz
'x, y, z'
'-x, y+1/2, -z+1/2'
'-x, -y, -z'
'x, -y-1/2, z-1/2'

loop_
_atom_site_label
_atom_site_type_symbol
_atom_site_fract_x
_atom_site_fract_y
_atom_site_fract_z
_atom_site_U_iso_or_equiv
_atom_site_adp_type
_atom_site_occupancy
_atom_site_site_symmetry_order
_atom_site_calc_flag
_atom_site_refinement_flags_posn
_atom_site_refinement_flags_adp
_atom_site_refinement_flags_occupancy
_atom_site_disorder_assembly
_atom_site_disorder_group
Os1 Os 0.57353(3) 0.27667(2) 0.79692(2) 0.01394(12) Uani 1 1 d . . . A .
Br2 Br 0.47568(9) 0.29408(5) 0.87826(5) 0.0304(3) Uani 1 1 d . . . A .
Br1 Br 0.39550(9) 0.22538(6) 0.72054(6) 0.0385(3) Uani 1 1 d . . . A .
Br1C Br 0.92977(11) 0.34997(8) 0.67771(6) 0.0573(5) Uani 1 1 d . . . B 1
P1 P 0.6256(2) 0.17710(11) 0.83620(12) 0.0174(6) Uani 1 1 d . . . . .
Br1B Br 1.04247(12) 0.25881(8) 0.71679(7) 0.0628(5) Uani 1 1 d . . . B 1
Br1A Br 1.16056(16) 0.17156(9) 0.74986(11) 0.0904(7) Uani 1 1 d . . . B 1
P2 P 0.5199(2) 0.37399(12) 0.75026(12) 0.0165(6) Uani 1 1 d . . . . .
P3 P 0.90219(19) 0.35430(11) 0.89498(11) 0.0140(5) Uani 1 1 d . . . . .
O0AA O 0.4624(6) 0.1872(4) 0.6033(3) 0.038(2) Uani 1 1 d . . . . .
C43P C 1.0184(8) 0.3130(5) 0.8912(4) 0.020(2) Uani 1 1 d . . . . .
O2 O 0.6153(6) 0.2077(4) 0.5798(3) 0.034(2) Uani 1 1 d . . . . .
C50P C 0.7980(8) 0.3810(5) 0.9834(5) 0.023(2) Uani 1 1 d . . . . .
H50P H 0.7525 0.4043 0.9556 0.027 Uiso 1 1 calc R . . . .
C3 C 0.7987(7) 0.2998(4) 0.7879(4) 0.014(2) Uani 1 1 d . . . . .
H3 H 0.8600 0.3007 0.7735 0.016 Uiso 1 1 calc R . . . .
C4 C 0.7052(8) 0.2782(4) 0.7563(4) 0.017(2) Uani 1 1 d . . . . .
C49P C 0.8832(7) 0.3517(4) 0.9687(4) 0.016(2) Uani 1 1 d . . . . .
C2 C 0.7935(8) 0.3207(4) 0.8443(4) 0.016(2) Uani 1 1 d . . . . .
C36P C 0.5954(9) 0.4460(5) 0.8477(5) 0.028(3) Uani 1 1 d . . . . .
H36P H 0.5695 0.4165 0.8690 0.034 Uiso 1 1 calc R . . . .
C6 C 0.5939(8) 0.2333(5) 0.6753(4) 0.021(2) Uani 1 1 d . . . . .
C1 C 0.6944(7) 0.3128(4) 0.8545(4) 0.015(2) Uani 1 1 d . . . . .
H1 H 0.6829 0.3253 0.8909 0.018 Uiso 1 1 calc R . . A .
C20P C 0.6354(9) 0.3843(5) 0.6608(5) 0.031(3) Uani 1 1 d . . . . .
H20P H 0.6939 0.3924 0.6910 0.037 Uiso 1 1 calc R . . . .
C54P C 0.9525(9) 0.3190(4) 1.0124(5) 0.023(2) Uani 1 1 d . . . . .
H54P H 1.0099 0.2993 1.0034 0.027 Uiso 1 1 calc R . . . .
C25P C 0.3827(8) 0.3971(5) 0.7412(5) 0.021(2) Uani 1 1 d . . . . .
C5 C 0.6936(8) 0.2551(4) 0.6993(4) 0.015(2) Uani 1 1 d . . . . .
H5 H 0.7480 0.2544 0.6792 0.018 Uiso 1 1 calc R . . . .
C30P C 0.3083(8) 0.3676(5) 0.7645(5) 0.030(3) Uani 1 1 d . . . . .
H30P H 0.3268 0.3327 0.7862 0.036 Uiso 1 1 calc R . . . .
C44P C 1.1130(8) 0.3438(5) 0.8943(5) 0.027(3) Uani 1 1 d . . . . .
H44P H 1.1141 0.3855 0.8941 0.032 Uiso 1 1 calc R . . . .
C48P C 1.0175(9) 0.2518(5) 0.8924(5) 0.030(3) Uani 1 1 d . . . . .
H48P H 0.9551 0.2315 0.8925 0.036 Uiso 1 1 calc R . . . .
C19P C 0.5381(8) 0.3750(4) 0.6749(5) 0.019(2) Uani 1 1 d . . . . .
C37P C 0.9189(8) 0.4312(4) 0.8748(5) 0.018(2) Uani 1 1 d . . . . .
C7 C 0.5353(8) 0.2423(5) 0.7183(5) 0.021(2) Uani 1 1 d . . . . .
C46P C 1.2021(9) 0.2512(6) 0.8973(6) 0.044(3) Uani 1 1 d . . . . .
H46P H 1.2643 0.2300 0.8996 0.053 Uiso 1 1 calc R . . . .
C6P C 0.5650(11) 0.0740(5) 0.8852(6) 0.038(3) Uani 1 1 d . . . . .
H6P H 0.6357 0.0641 0.8892 0.046 Uiso 1 1 calc R . . . .
C1P C 0.5275(9) 0.1280(5) 0.8591(5) 0.025(3) Uani 1 1 d . . . . .
C15P C 0.8031(10) 0.1096(5) 0.7259(5) 0.031(3) Uani 1 1 d . . . . .
H15P H 0.8718 0.1129 0.7210 0.037 Uiso 1 1 calc R . . . .
C42P C 0.9144(9) 0.4454(5) 0.8168(5) 0.025(2) Uani 1 1 d . . . . .
H42P H 0.8969 0.4162 0.7876 0.030 Uiso 1 1 calc R . . . .
C45P C 1.2042(9) 0.3117(5) 0.8977(5) 0.033(3) Uani 1 1 d . . . . .
H45P H 1.2677 0.3318 0.9003 0.039 Uiso 1 1 calc R . . . .
C13P C 0.6716(8) 0.1334(4) 0.7807(4) 0.018(2) Uani 1 1 d . . . . .
C47P C 1.1084(10) 0.2201(6) 0.8935(6) 0.046(3) Uani 1 1 d . . . . .
H47P H 1.1072 0.1784 0.8918 0.055 Uiso 1 1 calc R . . . .
C53P C 0.9350(11) 0.3162(5) 1.0682(5) 0.033(3) Uani 1 1 d . . . . .
H53P H 0.9829 0.2957 1.0973 0.039 Uiso 1 1 calc R . . . .
C8 C 0.5594(9) 0.2083(5) 0.6141(5) 0.026(3) Uani 1 1 d . . . . .
C31P C 0.5886(8) 0.4388(4) 0.7866(5) 0.019(2) Uani 1 1 d . . . . .
C46 C 0.7108(8) 0.2081(4) 0.9522(5) 0.020(2) Uani 1 1 d . . . . .
H46 H 0.6529 0.2335 0.9475 0.024 Uiso 1 1 calc R . . . .
C41P C 0.9358(10) 0.5029(5) 0.8017(5) 0.032(3) Uani 1 1 d . . . . .
H41P H 0.9316 0.5124 0.7621 0.038 Uiso 1 1 calc R . . . .
C40P C 0.9630(9) 0.5462(5) 0.8439(5) 0.031(3) Uani 1 1 d . . . . .
H40P H 0.9803 0.5847 0.8337 0.037 Uiso 1 1 calc R . . . .
C7P C 0.7287(8) 0.1752(4) 0.9037(4) 0.018(2) Uani 1 1 d . . . . .
C28P C 0.1777(10) 0.4407(6) 0.7231(6) 0.042(3) Uani 1 1 d . . . . .
H28P H 0.1089 0.4548 0.7165 0.051 Uiso 1 1 calc R . . . .
C14P C 0.7742(8) 0.1402(4) 0.7721(4) 0.020(2) Uani 1 1 d . . . . .
H14P H 0.8222 0.1648 0.7970 0.024 Uiso 1 1 calc R . . . .
C34P C 0.6798(10) 0.5419(5) 0.8439(7) 0.045(4) Uani 1 1 d . . . . .
H34P H 0.7119 0.5759 0.8630 0.054 Uiso 1 1 calc R . . . .
C21P C 0.6471(10) 0.3816(6) 0.6028(6) 0.040(3) Uani 1 1 d . . . . .
H21P H 0.7126 0.3890 0.5945 0.047 Uiso 1 1 calc R . . . .
C11P C 0.8834(10) 0.1342(6) 0.9669(5) 0.040(3) Uani 1 1 d . . . . .
H11P H 0.9420 0.1092 0.9719 0.047 Uiso 1 1 calc R . . . .
C35P C 0.6418(10) 0.4983(5) 0.8765(6) 0.039(3) Uani 1 1 d . . . . .
H35P H 0.6468 0.5036 0.9169 0.046 Uiso 1 1 calc R . . . .
C29P C 0.2062(9) 0.3892(6) 0.7562(6) 0.042(3) Uani 1 1 d . . . . .
H29P H 0.1570 0.3692 0.7727 0.050 Uiso 1 1 calc R . . . .
C12P C 0.8157(9) 0.1381(5) 0.9127(5) 0.026(3) Uani 1 1 d . . . . .
H12P H 0.8284 0.1153 0.8814 0.032 Uiso 1 1 calc R . . . .
C3P C 0.3576(12) 0.1015(7) 0.8735(8) 0.068(5) Uani 1 1 d . . . . .
H3P H 0.2868 0.1108 0.8694 0.081 Uiso 1 1 calc R . . . .
C51P C 0.7823(10) 0.3747(6) 1.0415(6) 0.038(3) Uani 1 1 d . . . . .
H51P H 0.7246 0.3928 1.0518 0.046 Uiso 1 1 calc R . . . .
C18P C 0.5991(10) 0.0990(4) 0.7411(5) 0.028(3) Uani 1 1 d . . . . .
H18P H 0.5302 0.0954 0.7457 0.033 Uiso 1 1 calc R . . . .
C2P C 0.4232(10) 0.1418(5) 0.8525(6) 0.039(3) Uani 1 1 d . . . . .
H2P H 0.3963 0.1775 0.8344 0.047 Uiso 1 1 calc R . . . .
C32P C 0.6253(8) 0.4853(5) 0.7563(5) 0.029(3) Uani 1 1 d . . . . .
H32P H 0.6187 0.4822 0.7156 0.035 Uiso 1 1 calc R . . . .
C16P C 0.7331(11) 0.0749(5) 0.6878(5) 0.038(3) Uani 1 1 d . . . . .
H16P H 0.7544 0.0545 0.6574 0.046 Uiso 1 1 calc R . . . .
C52P C 0.8518(10) 0.3419(5) 1.0828(5) 0.031(3) Uani 1 1 d . . . . .
H52P H 0.8409 0.3377 1.1210 0.038 Uiso 1 1 calc R . . . .
C9P C 0.7796(10) 0.2027(5) 1.0077(5) 0.030(3) Uani 1 1 d . . . . .
H9P H 0.7667 0.2236 1.0401 0.036 Uiso 1 1 calc R . . . .
C38P C 0.9437(10) 0.4750(5) 0.9181(5) 0.033(3) Uani 1 1 d . . . . .
H38P H 0.9463 0.4658 0.9576 0.040 Uiso 1 1 calc R . . . .
C33P C 0.6715(10) 0.5359(5) 0.7858(7) 0.040(3) Uani 1 1 d . . . . .
H33P H 0.6969 0.5659 0.7648 0.048 Uiso 1 1 calc R . . . .
C24P C 0.4551(10) 0.3616(5) 0.6277(5) 0.031(3) Uani 1 1 d . . . . .
H24P H 0.3887 0.3550 0.6351 0.038 Uiso 1 1 calc R . . . .
C39P C 0.9644(11) 0.5319(5) 0.9018(5) 0.039(3) Uani 1 1 d . . . . .
H39P H 0.9798 0.5616 0.9306 0.046 Uiso 1 1 calc R . . . .
C22P C 0.5645(12) 0.3684(6) 0.5584(6) 0.051(4) Uani 1 1 d . . . . .
H22P H 0.5732 0.3666 0.5197 0.061 Uiso 1 1 calc R . . . .
C10P C 0.8662(11) 0.1665(5) 1.0139(5) 0.038(3) Uani 1 1 d . . . . .
H10P H 0.9136 0.1639 1.0504 0.046 Uiso 1 1 calc R . . . .
C17P C 0.6309(12) 0.0699(5) 0.6941(5) 0.039(3) Uani 1 1 d . . . . .
H17P H 0.5826 0.0471 0.6672 0.047 Uiso 1 1 calc R . . . .
C26P C 0.3528(9) 0.4498(5) 0.7091(6) 0.033(3) Uani 1 1 d . . . . .
H26P H 0.4019 0.4711 0.6936 0.039 Uiso 1 1 calc R . . . .
C27P C 0.2502(9) 0.4702(5) 0.7005(6) 0.038(3) Uani 1 1 d . . . . .
H27P H 0.2308 0.5050 0.6786 0.045 Uiso 1 1 calc R . . . .
C23P C 0.4679(11) 0.3577(6) 0.5700(5) 0.046(4) Uani 1 1 d . . . . .
H23P H 0.4111 0.3479 0.5394 0.055 Uiso 1 1 calc R . . . .
C9 C 0.4262(13) 0.1645(8) 0.5425(7) 0.069(5) Uani 1 1 d . . . . .
H9A H 0.3553 0.1500 0.5372 0.103 Uiso 1 1 calc R . . . .
H9B H 0.4713 0.1323 0.5359 0.103 Uiso 1 1 calc R . . . .
H9C H 0.4284 0.1962 0.5148 0.103 Uiso 1 1 calc R . . . .
C5P C 0.4993(13) 0.0346(6) 0.9053(6) 0.049(4) Uani 1 1 d . . . . .
H5P H 0.5257 -0.0015 0.9226 0.059 Uiso 1 1 calc R . . . .
C4P C 0.3956(14) 0.0484(7) 0.8999(8) 0.068(5) Uani 1 1 d . . . . .
H4P H 0.3512 0.0222 0.9140 0.081 Uiso 1 1 calc R . . . .
Br3A Br 0.5000 0.5000 1.0000 0.0719(8) Uani 1 2 d S T P . .
Br3B Br 0.3183(2) 0.46509(8) 0.94755(9) 0.1008(8) Uani 1 1 d . . . . .
Cl1D Cl 1.0419(10) 0.0491(5) 0.8649(5) 0.107(4) Uani 0.5 1 d . U . C 3
Cl6D Cl 1.0419(10) 0.0491(5) 0.8649(5) 0.107(4) Uani 0.25 1 d D . . D 4
Br2B Br 1.1291(5) 0.0380(3) 0.9447(3) 0.0555(16) Uani 0.25 1 d . . . E 1
Br2A Br 1.2345(6) 0.0211(3) 1.0413(4) 0.078(2) Uani 0.25 1 d . . . E 1
Br4A Br 1.1965(8) 0.2366(7) 1.0774(5) 0.095(5) Uani 0.25 1 d . . . F 3
Br4B Br 1.1744(5) 0.1210(4) 1.0493(3) 0.077(2) Uani 0.25 1 d . . . F 3
Cl2D Cl 1.1697(11) -0.0086(5) 0.9630(6) 0.110(4) Uani 0.5 1 d . U . C 3
C1D C 1.051(2) -0.0050(10) 0.9094(12) 0.079(7) Uani 0.5 1 d . U . C 3
H1DA H 1.0432 -0.0420 0.8869 0.095 Uiso 0.5 1 calc R . . C 3
H1DB H 0.9936 -0.0027 0.9295 0.095 Uiso 0.5 1 calc R . . C 3
C3D C 1.051(2) -0.0050(10) 0.9094(12) 0.079(7) Uani 0.25 1 d . . . D 4
H3DA H 0.9861 -0.0121 0.9219 0.095 Uiso 0.25 1 calc R . . D 4
H3DB H 1.1084 0.0006 0.9439 0.095 Uiso 0.25 1 calc R . . D 4
Br2C Br 1.0161(7) 0.0611(4) 0.8441(4) 0.0461(18) Uani 0.25 1 d . . . E 1
Cl3D Cl 1.0085(16) 0.1925(10) 0.7501(10) 0.092(6) Uani 0.25 1 d . U . G 2
Cl4D Cl 1.0327(18) 0.1008(12) 0.8176(11) 0.096(6) Uani 0.25 1 d . U . G 2
C2D C 1.074(4) 0.137(2) 0.780(2) 0.045(13) Uani 0.25 1 d . U . G 2
H2DA H 1.0887 0.1122 0.7482 0.054 Uiso 0.25 1 calc R . . G 2
H2DB H 1.1417 0.1523 0.8019 0.054 Uiso 0.25 1 calc R . . G 2
Br5 Br 1.1505(11) 0.1648(8) 1.1008(7) 0.081(5) Uani 0.125 1 d . . . H 1
Br6 Br 1.2238(19) 0.2453(8) 1.0641(15) 0.131(14) Uani 0.125 1 d . . . I 2
Cl5D Cl 1.0816(19) -0.0682(8) 0.8585(9) 0.109(8) Uani 0.25 1 d D . . D 4

loop_
_atom_site_aniso_label
_atom_site_aniso_U_11
_atom_site_aniso_U_22
_atom_site_aniso_U_33
_atom_site_aniso_U_23
_atom_site_aniso_U_13
_atom_site_aniso_U_12
Os1 0.0118(2) 0.0147(2) 0.0151(2) -0.00457(16) 0.00267(15) -0.00310(16)
Br2 0.0218(6) 0.0350(7) 0.0365(7) -0.0039(5) 0.0110(5) -0.0020(5)
Br1 0.0269(6) 0.0444(7) 0.0429(7) -0.0155(6) 0.0051(5) -0.0079(6)
Br1C 0.0323(7) 0.1152(14) 0.0247(7) 0.0076(8) 0.0068(6) -0.0169(8)
P1 0.0185(14) 0.0153(13) 0.0200(14) -0.0032(11) 0.0078(11) -0.0029(11)
Br1B 0.0497(9) 0.0918(13) 0.0489(9) -0.0336(8) 0.0157(7) -0.0170(8)
Br1A 0.0665(12) 0.0783(13) 0.1292(18) -0.0584(13) 0.0277(12) -0.0100(10)
P2 0.0144(13) 0.0180(14) 0.0168(13) -0.0033(10) 0.0030(11) -0.0013(11)
P3 0.0128(13) 0.0161(13) 0.0126(13) -0.0007(10) 0.0017(10) -0.0035(10)
O0AA 0.032(5) 0.057(6) 0.022(4) -0.024(4) -0.001(4) -0.003(4)
C43P 0.021(6) 0.022(6) 0.017(5) 0.002(4) 0.005(5) -0.002(4)
O2 0.037(5) 0.043(5) 0.022(4) -0.012(4) 0.004(4) 0.004(4)
C50P 0.017(5) 0.032(6) 0.018(6) -0.006(5) 0.003(4) -0.010(5)
C3 0.010(5) 0.015(5) 0.019(5) 0.003(4) 0.010(4) 0.001(4)
C4 0.028(6) 0.015(5) 0.014(5) 0.006(4) 0.016(4) 0.007(4)
C49P 0.014(5) 0.017(5) 0.016(5) -0.010(4) 0.002(4) -0.006(4)
C2 0.022(5) 0.013(5) 0.015(5) 0.002(4) 0.008(4) -0.003(4)
C36P 0.035(7) 0.018(6) 0.027(6) -0.002(5) -0.002(5) 0.004(5)
C6 0.025(6) 0.026(6) 0.010(5) 0.000(4) -0.002(4) 0.004(5)
C1 0.018(5) 0.013(5) 0.014(5) 0.000(4) 0.005(4) -0.002(4)
C20P 0.028(6) 0.028(6) 0.037(7) 0.008(5) 0.008(5) 0.014(5)
C54P 0.028(6) 0.014(5) 0.023(6) -0.001(4) -0.002(5) -0.007(4)
C25P 0.013(5) 0.026(6) 0.024(6) -0.016(5) 0.002(4) -0.003(4)
C5 0.017(5) 0.010(5) 0.018(5) 0.006(4) 0.005(4) 0.007(4)
C30P 0.019(6) 0.034(7) 0.030(7) 0.000(5) -0.007(5) 0.006(5)
C44P 0.022(6) 0.021(6) 0.038(7) -0.002(5) 0.010(5) -0.004(5)
C48P 0.021(6) 0.032(6) 0.037(7) -0.008(5) 0.004(5) -0.003(5)
C19P 0.020(6) 0.014(5) 0.023(6) 0.002(4) 0.004(5) 0.010(4)
C37P 0.014(5) 0.017(5) 0.024(6) 0.005(4) 0.007(4) 0.000(4)
C7 0.018(5) 0.020(6) 0.022(6) 0.004(4) -0.002(5) -0.001(4)
C46P 0.021(7) 0.047(8) 0.069(10) -0.007(7) 0.018(7) 0.012(6)
C6P 0.053(8) 0.021(6) 0.046(8) -0.008(5) 0.022(7) -0.023(6)
C1P 0.032(6) 0.014(5) 0.034(6) -0.009(5) 0.020(5) -0.013(5)
C15P 0.040(7) 0.030(7) 0.026(6) 0.012(5) 0.015(6) 0.012(6)
C42P 0.037(7) 0.026(6) 0.013(5) -0.001(4) 0.009(5) -0.003(5)
C45P 0.019(6) 0.039(8) 0.044(8) -0.003(6) 0.015(6) -0.003(5)
C13P 0.018(5) 0.014(5) 0.020(5) -0.003(4) 0.000(4) 0.004(4)
C47P 0.043(8) 0.031(7) 0.064(10) -0.015(7) 0.013(7) 0.006(6)
C53P 0.061(9) 0.020(6) 0.011(6) 0.009(4) -0.006(6) -0.007(6)
C8 0.028(6) 0.026(6) 0.022(6) -0.014(5) -0.001(5) 0.007(5)
C31P 0.019(5) 0.015(5) 0.022(6) -0.003(4) -0.002(4) 0.004(4)
C46 0.026(6) 0.013(5) 0.024(6) 0.004(4) 0.009(5) 0.001(4)
C41P 0.042(7) 0.029(7) 0.024(6) 0.012(5) 0.008(6) -0.002(6)
C40P 0.029(7) 0.022(6) 0.040(7) 0.010(5) 0.004(6) -0.009(5)
C7P 0.019(5) 0.018(5) 0.017(5) 0.003(4) 0.006(4) -0.004(4)
C28P 0.019(7) 0.055(9) 0.049(8) -0.016(7) 0.000(6) 0.003(6)
C14P 0.031(6) 0.012(5) 0.020(6) 0.002(4) 0.011(5) 0.001(4)
C34P 0.040(8) 0.014(6) 0.069(10) -0.011(6) -0.012(7) -0.006(5)
C21P 0.041(8) 0.046(8) 0.043(8) 0.012(6) 0.031(7) 0.027(6)
C11P 0.038(8) 0.046(8) 0.035(8) 0.016(6) 0.011(6) 0.026(6)
C35P 0.038(7) 0.023(7) 0.048(8) -0.018(6) -0.006(6) 0.002(6)
C29P 0.022(7) 0.052(9) 0.053(9) 0.002(7) 0.010(6) 0.000(6)
C12P 0.030(6) 0.033(6) 0.019(6) -0.001(5) 0.012(5) 0.005(5)
C3P 0.047(9) 0.053(10) 0.120(15) -0.021(10) 0.055(10) -0.021(8)
C51P 0.036(7) 0.038(7) 0.049(8) -0.020(6) 0.030(7) -0.018(6)
C18P 0.038(7) 0.014(5) 0.025(6) 0.007(5) -0.006(5) -0.002(5)
C2P 0.035(7) 0.023(6) 0.064(9) -0.015(6) 0.023(7) -0.011(5)
C32P 0.015(6) 0.031(7) 0.036(7) 0.005(5) -0.005(5) -0.001(5)
C16P 0.070(10) 0.030(7) 0.021(6) 0.004(5) 0.024(7) 0.007(7)
C52P 0.052(8) 0.033(7) 0.013(6) -0.011(5) 0.015(6) -0.019(6)
C9P 0.042(7) 0.024(6) 0.026(6) -0.001(5) 0.009(6) -0.012(5)
C38P 0.054(8) 0.024(6) 0.018(6) 0.002(5) -0.001(6) -0.012(6)
C33P 0.029(7) 0.016(6) 0.073(11) 0.000(6) 0.005(7) -0.002(5)
C24P 0.037(7) 0.032(7) 0.029(7) -0.003(5) 0.015(6) 0.011(5)
C39P 0.064(9) 0.025(7) 0.023(6) -0.009(5) 0.002(6) -0.022(6)
C22P 0.067(11) 0.058(10) 0.035(8) 0.008(7) 0.025(8) 0.027(8)
C10P 0.052(8) 0.037(7) 0.025(7) 0.009(5) 0.006(6) 0.006(6)
C17P 0.075(10) 0.015(6) 0.019(6) -0.011(5) -0.004(6) -0.003(6)
C26P 0.018(6) 0.025(6) 0.051(8) -0.006(6) 0.000(5) 0.008(5)
C27P 0.021(6) 0.031(7) 0.055(9) -0.011(6) -0.004(6) 0.010(5)
C23P 0.056(9) 0.053(9) 0.021(7) -0.007(6) -0.007(6) 0.029(7)
C9 0.067(11) 0.078(12) 0.047(10) -0.031(8) -0.016(8) -0.010(9)
C5P 0.079(11) 0.035(8) 0.046(8) -0.003(6) 0.036(8) -0.023(7)
C4P 0.084(13) 0.035(9) 0.105(14) -0.029(9) 0.066(11) -0.028(8)
Br3A 0.130(2) 0.0378(12) 0.0415(12) 0.0095(9) 0.0048(14) -0.0311(13)
Br3B 0.152(2) 0.0490(10) 0.0736(13) 0.0214(9) -0.0349(13) -0.0358(12)
Cl1D 0.112(6) 0.101(6) 0.109(6) -0.018(4) 0.028(4) 0.001(4)
Cl6D 0.112(6) 0.101(6) 0.109(6) -0.018(4) 0.028(4) 0.001(4)
Br2B 0.038(3) 0.042(3) 0.091(5) -0.002(3) 0.024(3) 0.000(3)
Br2A 0.089(5) 0.049(4) 0.086(5) 0.040(4) -0.004(4) -0.017(4)
Br4A 0.038(5) 0.187(13) 0.064(5) 0.051(7) 0.019(5) 0.024(6)
Br4B 0.051(4) 0.126(7) 0.045(4) 0.012(4) -0.013(3) 0.021(4)
Cl2D 0.122(8) 0.090(7) 0.128(8) 0.024(6) 0.046(6) -0.009(6)
C1D 0.086(11) 0.055(9) 0.089(11) -0.020(8) 0.006(8) 0.004(8)
C3D 0.086(11) 0.055(9) 0.089(11) -0.020(8) 0.006(8) 0.004(8)
Br2C 0.059(4) 0.041(4) 0.034(4) -0.020(3) 0.003(3) 0.005(3)
Cl3D 0.076(11) 0.126(14) 0.094(12) -0.057(11) 0.057(10) -0.038(10)
Cl4D 0.092(10) 0.096(10) 0.096(10) -0.026(8) 0.017(8) 0.000(8)
C2D 0.046(14) 0.046(14) 0.044(14) -0.001(5) 0.011(6) -0.002(5)
Br5 0.043(8) 0.119(13) 0.073(10) -0.008(9) -0.004(7) 0.017(8)
Br6 0.067(14) 0.024(7) 0.24(3) -0.024(12) -0.094(17) 0.002(8)
Cl5D 0.108(17) 0.16(2) 0.062(12) 0.009(13) 0.026(12) 0.055(16)

loop_
_atom_type_symbol
_atom_type_description
_atom_type_scat_dispersion_real
_atom_type_scat_dispersion_imag
_atom_type_scat_source
C C 0.0033 0.0016 'International Tables Vol C Tables 4.2.6.8 and 6.1.1.4'
H H 0.0000 0.0000 'International Tables Vol C Tables 4.2.6.8 and 6.1.1.4'
Br Br -0.2901 2.4595 'International Tables Vol C Tables 4.2.6.8 and 6.1.1.4'
Cl Cl 0.1484 0.1585 'International Tables Vol C Tables 4.2.6.8 and 6.1.1.4'
O O 0.0106 0.0060 'International Tables Vol C Tables 4.2.6.8 and 6.1.1.4'
Os Os -1.2165 7.6030 'International Tables Vol C Tables 4.2.6.8 and 6.1.1.4'
P P 0.1023 0.0942 'International Tables Vol C Tables 4.2.6.8 and 6.1.1.4'

loop_
_geom_angle_atom_site_label_1
_geom_angle_atom_site_label_2
_geom_angle_atom_site_label_3
_geom_angle
_geom_angle_site_symmetry_3
Br2 Os1 Br1 92.79(4) .
P1 Os1 Br2 90.38(7) .
P1 Os1 Br1 89.19(7) .
P1 Os1 P2 175.93(9) .
P2 Os1 Br2 92.90(7) .
P2 Os1 Br1 88.23(7) .
C4 Os1 Br2 156.2(3) .
C4 Os1 Br1 111.0(3) .
C4 Os1 P1 89.7(3) .
C4 Os1 P2 88.3(3) .
C1 Os1 Br2 83.9(3) .
C1 Os1 Br1 176.7(3) .
C1 Os1 P1 90.4(3) .
C1 Os1 P2 92.4(3) .
C1 Os1 C4 72.2(4) .
C7 Os1 Br2 134.0(3) .
C7 Os1 Br1 41.2(3) .
C7 Os1 P1 89.0(3) .
C7 Os1 P2 87.0(3) .
C7 Os1 C4 69.8(4) .
C7 Os1 C1 142.1(4) .
C7 Br1 Os1 43.0(3) .
C1P P1 Os1 119.6(4) .
C13P P1 Os1 109.5(3) .
C13P P1 C1P 104.1(5) .
C13P P1 C7P 107.3(5) .
C7P P1 Os1 115.6(3) .
C7P P1 C1P 99.5(5) .
Br1A Br1B Br1C 175.89(9) .
C25P P2 Os1 118.4(4) .
C19P P2 Os1 110.4(3) .
C19P P2 C25P 102.7(5) .
C31P P2 Os1 116.1(3) .
C31P P2 C25P 101.5(5) .
C31P P2 C19P 106.3(5) .
C43P P3 C37P 108.9(5) .
C49P P3 C43P 109.3(5) .
C49P P3 C2 110.9(4) .
C49P P3 C37P 109.3(5) .
C2 P3 C43P 107.8(5) .
C2 P3 C37P 110.6(5) .
C8 O0AA C9 113.1(10) .
C44P C43P P3 119.3(8) .
C48P C43P P3 120.1(8) .
C48P C43P C44P 120.1(10) .
C49P C50P C51P 118.6(11) .
C4 C3 C2 113.3(8) .
C3 C4 Os1 118.7(7) .
C3 C4 C5 122.4(9) .
C5 C4 Os1 118.9(7) .
C50P C49P P3 120.5(8) .
C50P C49P C54P 119.1(9) .
C54P C49P P3 120.3(8) .
C3 C2 P3 123.7(7) .
C1 C2 P3 125.2(8) .
C1 C2 C3 111.1(9) .
C31P C36P C35P 119.6(11) .
C5 C6 C7 106.0(9) .
C5 C6 C8 124.7(10) .
C7 C6 C8 129.2(10) .
C2 C1 Os1 124.7(7) .
C21P C20P C19P 121.5(12) .
C53P C54P C49P 119.4(11) .
C30P C25P P2 125.2(9) .
C30P C25P C26P 118.1(10) .
C26P C25P P2 116.6(8) .
C6 C5 C4 113.9(9) .
C25P C30P C29P 121.1(11) .
C45P C44P C43P 119.2(10) .
C43P C48P C47P 120.2(11) .
C20P C19P P2 123.2(8) .
C24P C19P P2 120.6(8) .
C24P C19P C20P 116.0(10) .
C42P C37P P3 119.6(8) .
C42P C37P C38P 120.0(10) .
C38P C37P P3 120.3(8) .
Br1 C7 Os1 95.8(5) .
C6 C7 Os1 131.3(8) .
C6 C7 Br1 132.9(8) .
C45P C46P C47P 121.1(11) .
C5P C6P C1P 121.1(13) .
C6P C1P P1 116.2(9) .
C2P C1P P1 124.5(9) .
C2P C1P C6P 119.3(10) .
C16P C15P C14P 121.5(11) .
C37P C42P C41P 119.9(10) .
C46P C45P C44P 120.3(11) .
C14P C13P P1 121.1(8) .
C18P C13P P1 118.6(8) .
C18P C13P C14P 119.7(10) .
C48P C47P C46P 119.0(12) .
C52P C53P C54P 122.5(11) .
O0AA C8 C6 112.6(10) .
O2 C8 O0AA 125.0(10) .
O2 C8 C6 122.4(10) .
C36P C31P P2 118.2(8) .
C32P C31P P2 123.5(8) .
C32P C31P C36P 117.9(10) .
C9P C46 C7P 120.3(10) .
C40P C41P C42P 121.0(11) .
C41P C40P C39P 118.6(10) .
C46 C7P P1 116.9(8) .
C12P C7P P1 124.6(8) .
C12P C7P C46 117.9(10) .
C27P C28P C29P 119.7(12) .
C15P C14P C13P 119.0(10) .
C33P C34P C35P 121.4(11) .
C22P C21P C20P 120.5(12) .
C10P C11P C12P 120.8(11) .
C34P C35P C36P 119.2(12) .
C28P C29P C30P 119.7(12) .
C11P C12P C7P 121.1(10) .
C4P C3P C2P 121.5(14) .
C52P C51P C50P 120.3(11) .
C13P C18P C17P 119.4(11) .
C1P C2P C3P 118.9(13) .
C33P C32P C31P 121.3(12) .
C15P C16P C17P 120.1(11) .
C53P C52P C51P 120.0(10) .
C10P C9P C46 119.4(11) .
C39P C38P C37P 118.8(11) .
C34P C33P C32P 120.5(12) .
C23P C24P C19P 122.2(12) .
C38P C39P C40P 121.7(11) .
C21P C22P C23P 120.3(12) .
C11P C10P C9P 120.4(12) .
C16P C17P C18P 120.2(11) .
C27P C26P C25P 120.0(12) .
C28P C27P C26P 121.3(12) .
C22P C23P C24P 119.5(13) .
C4P C5P C6P 120.1(15) .
C5P C4P C3P 119.1(13) .
Br3B Br3A Br3B 180.0 3_667
Br2A Br2B Br2C 177.1(4) .
Cl1D C1D Cl2D 115.3(16) .
Cl4D C2D Cl3D 119(4) .

loop_
_geom_bond_atom_site_label_1
_geom_bond_atom_site_label_2
_geom_bond_distance
_geom_bond_site_symmetry_2
Os1 Br2 2.5268(12) .
Os1 Br1 2.8254(12) .
Os1 P1 2.437(3) .
Os1 P2 2.455(3) .
Os1 C4 2.131(9) .
Os1 C1 1.992(10) .
Os1 C7 1.935(11) .
Br1 C7 1.872(10) .
Br1C Br1B 2.552(3) .
P1 C1P 1.847(10) .
P1 C13P 1.817(10) .
P1 C7P 1.819(10) .
Br1B Br1A 2.492(3) .
P2 C25P 1.825(10) .
P2 C19P 1.812(10) .
P2 C31P 1.806(10) .
P3 C43P 1.790(11) .
P3 C49P 1.777(10) .
P3 C2 1.790(10) .
P3 C37P 1.804(10) .
O0AA C8 1.319(14) .
O0AA C9 1.471(15) .
C43P C44P 1.398(14) .
C43P C48P 1.365(15) .
O2 C8 1.189(13) .
C50P C49P 1.394(14) .
C50P C51P 1.411(15) .
C3 C4 1.362(14) .
C3 C2 1.400(13) .
C4 C5 1.392(13) .
C49P C54P 1.402(14) .
C2 C1 1.374(13) .
C36P C31P 1.407(15) .
C36P C35P 1.411(15) .
C6 C5 1.382(14) .
C6 C7 1.395(14) .
C6 C8 1.496(14) .
C20P C19P 1.392(15) .
C20P C21P 1.384(16) .
C54P C53P 1.362(15) .
C25P C30P 1.376(15) .
C25P C26P 1.398(16) .
C30P C29P 1.387(16) .
C44P C45P 1.374(15) .
C48P C47P 1.375(17) .
C19P C24P 1.386(16) .
C37P C42P 1.367(14) .
C37P C38P 1.385(15) .
C46P C45P 1.350(17) .
C46P C47P 1.389(18) .
C6P C1P 1.387(17) .
C6P C5P 1.378(16) .
C1P C2P 1.368(16) .
C15P C14P 1.389(15) .
C15P C16P 1.360(18) .
C42P C41P 1.372(15) .
C13P C14P 1.402(14) .
C13P C18P 1.390(14) .
C53P C52P 1.334(17) .
C31P C32P 1.392(15) .
C46 C7P 1.404(14) .
C46 C9P 1.398(15) .
C41P C40P 1.363(16) .
C40P C39P 1.372(16) .
C7P C12P 1.381(15) .
C28P C29P 1.382(19) .
C28P C27P 1.349(18) .
C34P C35P 1.388(19) .
C34P C33P 1.331(19) .
C21P C22P 1.34(2) .
C11P C12P 1.367(16) .
C11P C10P 1.363(17) .
C3P C2P 1.400(18) .
C3P C4P 1.37(2) .
C51P C52P 1.371(18) .
C18P C17P 1.407(16) .
C32P C33P 1.384(16) .
C16P C17P 1.376(19) .
C9P C10P 1.369(17) .
C38P C39P 1.368(15) .
C24P C23P 1.384(16) .
C22P C23P 1.36(2) .
C26P C27P 1.383(15) .
C5P C4P 1.36(2) .
Br3A Br3B 2.530(2) 3_667
Br3A Br3B 2.530(2) .
Cl1D C1D 1.57(3) .
Br2B Br2A 2.380(10) .
Br2B Br2C 2.515(11) .
Br4A Br4B 2.658(18) .
Cl2D C1D 1.75(3) .
Cl3D C2D 1.57(6) .
Cl4D C2D 1.39(6) .
